data_7050889
loop_
_publ_author_name
'Evans, David J.'
'Junk, Peter C.'
'Smith, Matthew K.'

_publ_section_title
;
 Intramolecular C???H????? interactions influence the conformation of
 N,N???-dibenzyl-4,13-diaza-18-crown-6 molecules
;
_journal_issue 8
_journal_name_full 'New Journal of Chemistry'
_journal_page_first 1043
_journal_paper_doi 10.1039/b203646k
_journal_volume 26
_journal_year 2002
_chemical_formula_sum 'C26 H42 Eu N7 O20'
_chemical_formula_weight 924.63
_space_group_IT_number 2
_symmetry_cell_setting triclinic
_symmetry_space_group_name_Hall '-P 1'
_symmetry_space_group_name_H-M 'P -1'
_atom_sites_solution_hydrogens geom
_atom_sites_solution_primary direct
_atom_sites_solution_secondary difmap
_audit_creation_method SHELXL-97
_cell_angle_alpha 68.5780(10)
_cell_angle_beta 75.0350(10)
_cell_angle_gamma 87.5710(10)
_cell_formula_units_Z 2
_cell_length_a 9.1065(5)
_cell_length_b 13.5946(8)
_cell_length_c 16.5192(10)
_cell_measurement_temperature 298(2)
_cell_volume 1836.14(19)
_computing_cell_refinement 'SAINT (Bruker, 1998)'
_computing_data_collection 'SMART (Bruker, 1998)'
_computing_data_reduction 'SAINT (Bruker, 1998)'
_computing_molecular_graphics 'X-Seed (Barbour, 1999)'
_computing_publication_material 'CIFTAB (Sheldrick, 1997)'
_computing_structure_refinement 'SHELXL-97 (Sheldrick, 1997)'
_computing_structure_solution 'SHELXS-97 (Sheldrick, 1990)'
_diffrn_ambient_temperature 298(2)
_diffrn_measured_fraction_theta_full 0.991
_diffrn_measured_fraction_theta_max 0.991
_diffrn_measurement_device_type 'Bruker SMART 1000 CCD diffractometer'
_diffrn_measurement_method 'omega scans'
_diffrn_radiation_monochromator graphite
_diffrn_radiation_source 'fine-focus sealed tube'
_diffrn_radiation_type MoK\a
_diffrn_radiation_wavelength 0.71073
_diffrn_reflns_av_R_equivalents 0.0370
_diffrn_reflns_av_sigmaI/netI 0.0351
_diffrn_reflns_limit_h_max 5
_diffrn_reflns_limit_h_min -10
_diffrn_reflns_limit_k_max 15
_diffrn_reflns_limit_k_min -15
_diffrn_reflns_limit_l_max 17
_diffrn_reflns_limit_l_min -18
_diffrn_reflns_number 8533
_diffrn_reflns_theta_full 23.28
_diffrn_reflns_theta_max 23.28
_diffrn_reflns_theta_min 1.61
_diffrn_standards_decay_% 0.0
_exptl_absorpt_coefficient_mu 1.799
_exptl_absorpt_correction_T_max 0.7378
_exptl_absorpt_correction_T_min 0.6930
_exptl_absorpt_correction_type multi-scan
_exptl_crystal_density_diffrn 1.672
_exptl_crystal_density_method 'not measured'
_exptl_crystal_F_000 940
_exptl_crystal_size_max 0.22
_exptl_crystal_size_mid 0.20
_exptl_crystal_size_min 0.18
_refine_diff_density_max 0.880
_refine_diff_density_min -0.776
_refine_diff_density_rms 0.089
_refine_ls_extinction_method none
_refine_ls_goodness_of_fit_ref 1.026
_refine_ls_hydrogen_treatment mixed
_refine_ls_matrix_type full
_refine_ls_number_parameters 503
_refine_ls_number_reflns 5247
_refine_ls_number_restraints 0
_refine_ls_restrained_S_all 1.026
_refine_ls_R_factor_all 0.0352
_refine_ls_R_factor_gt 0.0311
_refine_ls_shift/su_max 0.002
_refine_ls_shift/su_mean 0.000
_refine_ls_structure_factor_coef Fsqd
_refine_ls_weighting_details 'calc w=1/[\s^2^(Fo^2^)+(0.0580P)^2^+0.0000P] where P=(Fo^2^+2Fc^2^)/3'
_refine_ls_weighting_scheme calc
_refine_ls_wR_factor_gt 0.0767
_refine_ls_wR_factor_ref 0.0791
_reflns_number_gt 4812
_reflns_number_total 5247
_reflns_threshold_expression >2sigma(I)
_cod_data_source_file b203646k.txt
_cod_data_source_block compound2
_cod_original_cell_volume 1836.14(18)
_cod_original_sg_symbol_H-M P-1
_cod_database_code 7050889

loop_
_symmetry_equiv_pos_as_xyz
'x, y, z'
'-x, -y, -z'

loop_
_atom_site_label
_atom_site_type_symbol
_atom_site_fract_x
_atom_site_fract_y
_atom_site_fract_z
_atom_site_U_iso_or_equiv
_atom_site_adp_type
_atom_site_occupancy
_atom_site_symmetry_multiplicity
_atom_site_calc_flag
_atom_site_refinement_flags
_atom_site_disorder_assembly
_atom_site_disorder_group
Eu1 Eu 0.531042(19) 0.786911(13) 0.721665(11) 0.03336(9) Uani 1 1 d . . .
O1 O 0.3384(3) 0.8613(3) 0.8203(2) 0.0546(8) Uani 1 1 d . . .
N1 N 0.4304(5) 0.8842(3) 0.8580(2) 0.0497(9) Uani 1 1 d . . .
C1 C -0.1387(5) 0.7775(4) 1.4529(3) 0.0550(11) Uani 1 1 d . . .
H1A H -0.1556 0.8171 1.4926 0.066 Uiso 1 1 calc R . .
H1B H -0.2263 0.7286 1.4719 0.066 Uiso 1 1 calc R . .
H16B H 0.232(10) 0.808(7) 0.689(6) 0.16(4) Uiso 1 1 d . . .
H16A H 0.317(5) 0.868(3) 0.614(3) 0.028(12) Uiso 1 1 d . . .
O2 O 0.5636(4) 0.8552(2) 0.8382(2) 0.0540(7) Uani 1 1 d . . .
N2 N 0.3473(4) 0.5978(3) 0.8597(2) 0.0491(9) Uani 1 1 d . . .
C2 C -0.0004(5) 0.7168(3) 1.4615(3) 0.0444(9) Uani 1 1 d . . .
O3 O 0.3912(5) 0.9297(3) 0.9105(3) 0.0857(12) Uani 1 1 d . . .
N3 N 0.5699(4) 0.6326(3) 0.6296(2) 0.0451(8) Uani 1 1 d . . .
C3 C 0.0891(5) 0.7294(4) 1.5127(3) 0.0557(11) Uani 1 1 d . . .
H3 H 0.0631 0.7764 1.5426 0.067 Uiso 1 1 calc R . .
O4 O 0.3149(4) 0.6494(3) 0.7865(2) 0.0649(9) Uani 1 1 d . . .
N4 N 0.8599(4) 0.7686(3) 0.7276(3) 0.0510(9) Uani 1 1 d . . .
C4 C 0.2190(5) 0.6722(4) 1.5202(3) 0.0614(12) Uani 1 1 d . . .
H4 H 0.2791 0.6806 1.5553 0.074 Uiso 1 1 calc R . .
O5 O 0.4584(4) 0.6356(3) 0.8722(2) 0.0598(8) Uani 1 1 d . . .
N5 N 0.6243(4) 1.0009(3) 0.5797(2) 0.0440(8) Uani 1 1 d . . .
C5 C 0.2573(5) 0.6039(4) 1.4760(3) 0.0582(12) Uani 1 1 d . . .
H5 H 0.3440 0.5659 1.4806 0.070 Uiso 1 1 calc R . .
O6 O 0.2764(5) 0.5168(3) 0.9139(2) 0.0850(12) Uani 1 1 d . . .
N6 N -0.1252(4) 0.8530(3) 1.3579(2) 0.0437(8) Uani 1 1 d . . .
C6 C 0.1683(6) 0.5910(4) 1.4248(3) 0.0633(13) Uani 1 1 d . . .
H6 H 0.1957 0.5447 1.3944 0.076 Uiso 1 1 calc R . .
O7 O 0.5193(4) 0.7208(3) 0.6000(2) 0.0616(8) Uani 1 1 d . . .
N7 N 0.1518(4) 0.6171(3) 1.1204(2) 0.0428(8) Uani 1 1 d . . .
C7 C 0.0396(5) 0.6456(4) 1.4180(3) 0.0566(11) Uani 1 1 d . . .
H7 H -0.0212 0.6350 1.3842 0.068 Uiso 1 1 calc R . .
O8 O 0.6248(5) 0.6191(3) 0.6946(3) 0.0862(12) Uani 1 1 d . . .
C8 C -0.2763(5) 0.8899(4) 1.3416(3) 0.0558(11) Uani 1 1 d . . .
H8A H -0.2607 0.9448 1.2823 0.067 Uiso 1 1 calc R . .
H8B H -0.3280 0.9196 1.3858 0.067 Uiso 1 1 calc R . .
O9 O 0.5675(5) 0.5687(3) 0.5952(3) 0.0834(11) Uani 1 1 d . . .
C9 C -0.3735(5) 0.7987(4) 1.3481(3) 0.0554(11) Uani 1 1 d . . .
H9A H -0.4069 0.7500 1.4101 0.066 Uiso 1 1 calc R . .
H9B H -0.4626 0.8244 1.3267 0.066 Uiso 1 1 calc R . .
O10 O 0.8166(4) 0.8339(3) 0.6638(2) 0.0741(10) Uani 1 1 d . . .
C10 C -0.3453(5) 0.6467(3) 1.3108(3) 0.0523(10) Uani 1 1 d . . .
H10A H -0.4460 0.6534 1.3003 0.063 Uiso 1 1 calc R . .
H10B H -0.3553 0.6017 1.3732 0.063 Uiso 1 1 calc R . .
O11 O 0.7594(4) 0.7064(3) 0.7893(2) 0.0623(8) Uani 1 1 d . . .
C11 C -0.2464(5) 0.5985(4) 1.2509(3) 0.0543(11) Uani 1 1 d . . .
H11A H -0.2961 0.5333 1.2575 0.065 Uiso 1 1 calc R . .
H11B H -0.2298 0.6463 1.1887 0.065 Uiso 1 1 calc R . .
O12 O 0.9918(4) 0.7648(3) 0.7307(3) 0.0791(11) Uani 1 1 d . . .
C12 C -0.0308(5) 0.4912(3) 1.2512(3) 0.0540(11) Uani 1 1 d . . .
H12A H -0.1049 0.4326 1.2706 0.065 Uiso 1 1 calc R . .
H12B H 0.0467 0.4674 1.2837 0.065 Uiso 1 1 calc R . .
O13 O 0.6193(3) 0.9238(2) 0.55636(19) 0.0510(7) Uani 1 1 d . . .
C13 C 0.0410(5) 0.5234(3) 1.1523(3) 0.0497(10) Uani 1 1 d . . .
H13A H -0.0373 0.5415 1.1199 0.060 Uiso 1 1 calc R . .
H13B H 0.0938 0.4648 1.1402 0.060 Uiso 1 1 calc R . .
O14 O 0.5801(3) 0.9840(2) 0.66242(17) 0.0480(7) Uani 1 1 d . . .
C14 C 0.1593(6) 0.6901(4) 1.0258(3) 0.0624(13) Uani 1 1 d . . .
H14A H 0.2460 0.7404 1.0044 0.075 Uiso 1 1 calc R . .
H14B H 0.1748 0.6492 0.9872 0.075 Uiso 1 1 calc R . .
O15 O 0.6652(5) 1.0909(3) 0.5253(2) 0.0784(11) Uani 1 1 d . . .
C15 C 0.0182(5) 0.7492(3) 1.0188(3) 0.0454(10) Uani 1 1 d . . .
O16 O 0.3087(4) 0.8558(3) 0.6595(3) 0.0457(7) Uani 1 1 d . . .
C16 C -0.0124(5) 0.8284(4) 1.0529(3) 0.0571(11) Uani 1 1 d . . .
H16 H 0.0537 0.8449 1.0812 0.068 Uiso 1 1 calc R . .
O17 O -0.2821(3) 0.7474(2) 1.2939(2) 0.0519(7) Uani 1 1 d . . .
C17 C -0.1431(7) 0.8837(4) 1.0446(4) 0.0744(15) Uani 1 1 d . . .
H17 H -0.1652 0.9366 1.0684 0.089 Uiso 1 1 calc R . .
O18 O -0.1040(3) 0.5767(2) 1.27234(19) 0.0498(7) Uani 1 1 d . . .
C18 C -0.2392(6) 0.8609(5) 1.0018(4) 0.0831(19) Uani 1 1 d . . .
H18 H -0.3251 0.8993 0.9953 0.100 Uiso 1 1 calc R . .
O19 O 0.3117(3) 0.7278(3) 1.1789(2) 0.0587(8) Uani 1 1 d . . .
C19 C -0.2091(6) 0.7821(6) 0.9689(4) 0.0817(18) Uani 1 1 d . . .
H19 H -0.2759 0.7658 0.9409 0.098 Uiso 1 1 calc R . .
O20 O 0.1343(3) 0.8992(2) 1.2053(2) 0.0563(8) Uani 1 1 d . . .
C20 C -0.0815(6) 0.7266(4) 0.9765(3) 0.0635(13) Uani 1 1 d . . .
H20 H -0.0616 0.6732 0.9531 0.076 Uiso 1 1 calc R . .
C21 C 0.3063(5) 0.5842(4) 1.1327(3) 0.0567(11) Uani 1 1 d . . .
H21A H 0.3569 0.5554 1.0877 0.068 Uiso 1 1 calc R . .
H21B H 0.2955 0.5293 1.1917 0.068 Uiso 1 1 calc R . .
C22 C 0.4017(5) 0.6769(4) 1.1243(4) 0.0621(12) Uani 1 1 d . . .
H22A H 0.4926 0.6528 1.1443 0.075 Uiso 1 1 calc R . .
H22B H 0.4322 0.7253 1.0621 0.075 Uiso 1 1 calc R . .
C23 C 0.3732(5) 0.8295(4) 1.1626(3) 0.0610(12) Uani 1 1 d . . .
H23A H 0.3777 0.8760 1.1012 0.073 Uiso 1 1 calc R . .
H23B H 0.4759 0.8242 1.1699 0.073 Uiso 1 1 calc R . .
C24 C 0.2765(5) 0.8745(4) 1.2267(3) 0.0584(12) Uani 1 1 d . . .
H24A H 0.2598 0.8236 1.2878 0.070 Uiso 1 1 calc R . .
H24B H 0.3274 0.9380 1.2227 0.070 Uiso 1 1 calc R . .
C26 C 0.0637(6) 0.9820(4) 1.2313(3) 0.0660(13) Uani 1 1 d . . .
H26A H -0.0126 1.0104 1.1987 0.079 Uiso 1 1 calc R . .
H26B H 0.1394 1.0386 1.2156 0.079 Uiso 1 1 calc R . .
C27 C -0.0103(6) 0.9430(4) 1.3311(3) 0.0572(12) Uani 1 1 d . . .
H27A H 0.0670 0.9195 1.3638 0.069 Uiso 1 1 calc R . .
H27B H -0.0602 1.0004 1.3468 0.069 Uiso 1 1 calc R . .
H6A H -0.084(5) 0.823(3) 1.324(3) 0.043(12) Uiso 1 1 d . . .
H7A H 0.110(5) 0.647(4) 1.160(3) 0.052(13) Uiso 1 1 d . . .

loop_
_atom_site_aniso_label
_atom_site_aniso_U_11
_atom_site_aniso_U_22
_atom_site_aniso_U_33
_atom_site_aniso_U_23
_atom_site_aniso_U_13
_atom_site_aniso_U_12
Eu1 0.03252(13) 0.03211(13) 0.03716(13) -0.01357(9) -0.01131(8) 0.00574(8)
O1 0.0431(17) 0.071(2) 0.0534(17) -0.0287(16) -0.0106(14) 0.0025(15)
N1 0.065(3) 0.0424(19) 0.0397(18) -0.0163(16) -0.0081(17) -0.0005(18)
C1 0.040(2) 0.074(3) 0.048(2) -0.022(2) -0.0064(19) 0.008(2)
O2 0.058(2) 0.0598(19) 0.0557(18) -0.0272(15) -0.0276(15) 0.0133(15)
N2 0.050(2) 0.042(2) 0.050(2) -0.0184(18) -0.0024(17) -0.0043(17)
C2 0.038(2) 0.048(2) 0.040(2) -0.0099(18) -0.0088(17) 0.0025(18)
O3 0.099(3) 0.093(3) 0.082(3) -0.065(2) -0.004(2) 0.001(2)
N3 0.045(2) 0.042(2) 0.049(2) -0.0212(17) -0.0069(16) 0.0056(16)
C3 0.056(3) 0.064(3) 0.053(3) -0.028(2) -0.013(2) 0.003(2)
O4 0.059(2) 0.0558(19) 0.076(2) -0.0134(17) -0.0250(17) -0.0026(16)
N4 0.036(2) 0.049(2) 0.074(3) -0.030(2) -0.0162(19) 0.0106(17)
C4 0.050(3) 0.069(3) 0.067(3) -0.019(3) -0.026(2) 0.000(2)
O5 0.058(2) 0.062(2) 0.0509(18) -0.0101(15) -0.0126(15) -0.0073(16)
N5 0.046(2) 0.0370(19) 0.046(2) -0.0080(16) -0.0174(16) -0.0035(15)
C5 0.052(3) 0.052(3) 0.061(3) -0.010(2) -0.016(2) 0.014(2)
O6 0.100(3) 0.063(2) 0.070(2) -0.0082(19) -0.003(2) -0.038(2)
N6 0.0407(19) 0.044(2) 0.052(2) -0.0267(17) -0.0110(16) 0.0125(15)
C6 0.083(4) 0.054(3) 0.064(3) -0.028(2) -0.030(3) 0.021(3)
O7 0.081(2) 0.0492(19) 0.0644(19) -0.0293(16) -0.0251(17) 0.0156(17)
N7 0.043(2) 0.0407(19) 0.0462(19) -0.0173(16) -0.0133(15) 0.0118(15)
C7 0.062(3) 0.059(3) 0.058(3) -0.025(2) -0.028(2) 0.011(2)
O8 0.105(3) 0.093(3) 0.090(3) -0.052(2) -0.056(2) 0.059(2)
C8 0.051(3) 0.053(3) 0.078(3) -0.036(2) -0.026(2) 0.023(2)
O9 0.095(3) 0.064(2) 0.116(3) -0.063(2) -0.025(2) 0.014(2)
C9 0.041(2) 0.067(3) 0.078(3) -0.045(3) -0.024(2) 0.023(2)
O10 0.054(2) 0.063(2) 0.081(2) -0.0017(19) -0.0155(18) 0.0144(17)
C10 0.044(2) 0.051(3) 0.063(3) -0.025(2) -0.007(2) -0.001(2)
O11 0.0433(18) 0.066(2) 0.070(2) -0.0136(18) -0.0200(16) 0.0040(16)
C11 0.047(3) 0.056(3) 0.066(3) -0.030(2) -0.013(2) -0.001(2)
O12 0.0311(18) 0.093(3) 0.120(3) -0.044(2) -0.0254(18) 0.0108(17)
C12 0.056(3) 0.042(2) 0.056(3) -0.012(2) -0.012(2) 0.003(2)
O13 0.0593(19) 0.0487(17) 0.0486(16) -0.0225(14) -0.0129(14) 0.0002(14)
C13 0.054(3) 0.042(2) 0.060(3) -0.027(2) -0.017(2) 0.009(2)
O14 0.0647(19) 0.0410(15) 0.0382(15) -0.0148(12) -0.0132(13) 0.0046(13)
C14 0.055(3) 0.078(3) 0.039(2) -0.008(2) -0.008(2) 0.016(2)
O15 0.117(3) 0.051(2) 0.057(2) -0.0011(17) -0.027(2) -0.029(2)
C15 0.044(2) 0.049(2) 0.036(2) -0.0067(18) -0.0103(17) 0.0017(19)
O16 0.0450(18) 0.0500(19) 0.0441(18) -0.0151(15) -0.0187(15) 0.0064(14)
C16 0.053(3) 0.056(3) 0.063(3) -0.018(2) -0.021(2) 0.002(2)
O17 0.0538(18) 0.0459(17) 0.0572(17) -0.0248(14) -0.0079(14) 0.0018(14)
C17 0.076(4) 0.054(3) 0.075(3) -0.012(3) -0.008(3) 0.018(3)
O18 0.0510(18) 0.0502(17) 0.0563(17) -0.0279(14) -0.0159(14) 0.0054(14)
C18 0.046(3) 0.085(4) 0.076(4) 0.017(3) -0.015(3) 0.013(3)
O19 0.0520(18) 0.0590(19) 0.0651(19) -0.0293(16) -0.0049(15) -0.0015(15)
C19 0.061(3) 0.107(5) 0.068(3) -0.005(3) -0.039(3) -0.001(3)
O20 0.0542(19) 0.0611(19) 0.0583(18) -0.0269(15) -0.0143(14) -0.0021(15)
C20 0.075(3) 0.069(3) 0.049(3) -0.018(2) -0.026(2) 0.000(3)
C21 0.046(3) 0.057(3) 0.075(3) -0.030(2) -0.025(2) 0.025(2)
C22 0.041(3) 0.075(3) 0.075(3) -0.033(3) -0.018(2) 0.014(2)
C23 0.048(3) 0.067(3) 0.068(3) -0.025(2) -0.013(2) -0.011(2)
C24 0.056(3) 0.058(3) 0.066(3) -0.026(2) -0.017(2) -0.010(2)
C26 0.073(3) 0.048(3) 0.071(3) -0.016(2) -0.015(3) 0.002(2)
C27 0.062(3) 0.044(2) 0.072(3) -0.028(2) -0.018(2) 0.004(2)

loop_
_atom_type_symbol
_atom_type_description
_atom_type_scat_dispersion_real
_atom_type_scat_dispersion_imag
_atom_type_scat_source
C C 0.0033 0.0016 'International Tables Vol C Tables 4.2.6.8 and 6.1.1.4'
H H 0.0000 0.0000 'International Tables Vol C Tables 4.2.6.8 and 6.1.1.4'
N N 0.0061 0.0033 'International Tables Vol C Tables 4.2.6.8 and 6.1.1.4'
O O 0.0106 0.0060 'International Tables Vol C Tables 4.2.6.8 and 6.1.1.4'
Eu Eu -0.1578 3.6682 'International Tables Vol C Tables 4.2.6.8 and 6.1.1.4'

loop_
_geom_angle_atom_site_label_1
_geom_angle_atom_site_label_2
_geom_angle_atom_site_label_3
_geom_angle
_geom_angle_site_symmetry_1
_geom_angle_site_symmetry_3
_geom_angle_publ_flag
O16 Eu1 O4 68.98(11) . . ?
O16 Eu1 O2 114.02(11) . . ?
O4 Eu1 O2 110.56(11) . . ?
O16 Eu1 O7 69.08(11) . . ?
O4 Eu1 O7 73.05(12) . . ?
O2 Eu1 O7 175.77(10) . . ?
O16 Eu1 O14 76.61(10) . . ?
O4 Eu1 O14 140.61(10) . . ?
O2 Eu1 O14 66.70(9) . . ?
O7 Eu1 O14 112.10(10) . . ?
O16 Eu1 O1 66.94(11) . . ?
O4 Eu1 O1 77.79(11) . . ?
O2 Eu1 O1 50.44(10) . . ?
O7 Eu1 O1 133.49(11) . . ?
O14 Eu1 O1 71.39(10) . . ?
O16 Eu1 O5 113.27(11) . . ?
O4 Eu1 O5 49.79(10) . . ?
O2 Eu1 O5 72.65(11) . . ?
O7 Eu1 O5 109.10(11) . . ?
O14 Eu1 O5 138.29(10) . . ?
O1 Eu1 O5 75.93(11) . . ?
O16 Eu1 O10 133.65(12) . . ?
O4 Eu1 O10 149.26(12) . . ?
O2 Eu1 O10 81.19(12) . . ?
O7 Eu1 O10 94.59(12) . . ?
O14 Eu1 O10 70.03(10) . . ?
O1 Eu1 O10 126.96(12) . . ?
O5 Eu1 O10 113.06(11) . . ?
O16 Eu1 O8 112.76(11) . . ?
O4 Eu1 O8 70.79(13) . . ?
O2 Eu1 O8 129.71(11) . . ?
O7 Eu1 O8 48.70(11) . . ?
O14 Eu1 O8 143.20(13) . . ?
O1 Eu1 O8 145.41(14) . . ?
O5 Eu1 O8 72.92(13) . . ?
O10 Eu1 O8 79.88(14) . . ?
O16 Eu1 O13 68.71(11) . . ?
O4 Eu1 O13 127.63(10) . . ?
O2 Eu1 O13 113.96(10) . . ?
O7 Eu1 O13 64.00(10) . . ?
O14 Eu1 O13 49.22(9) . . ?
O1 Eu1 O13 111.44(10) . . ?
O5 Eu1 O13 172.12(9) . . ?
O10 Eu1 O13 65.21(10) . . ?
O8 Eu1 O13 99.23(12) . . ?
O16 Eu1 O11 177.58(10) . . ?
O4 Eu1 O11 108.69(11) . . ?
O2 Eu1 O11 67.20(11) . . ?
O7 Eu1 O11 109.81(11) . . ?
O14 Eu1 O11 105.80(10) . . ?
O1 Eu1 O11 113.51(10) . . ?
O5 Eu1 O11 64.86(10) . . ?
O10 Eu1 O11 48.20(10) . . ?
O8 Eu1 O11 65.43(11) . . ?
O13 Eu1 O11 112.92(10) . . ?
O16 Eu1 N1 90.23(11) . . ?
O4 Eu1 N1 95.54(11) . . ?
O2 Eu1 N1 25.05(10) . . ?
O7 Eu1 N1 158.75(12) . . ?
O14 Eu1 N1 65.42(9) . . ?
O1 Eu1 N1 25.46(10) . . ?
O5 Eu1 N1 73.88(10) . . ?
O10 Eu1 N1 103.62(12) . . ?
O8 Eu1 N1 145.04(11) . . ?
O13 Eu1 N1 113.95(9) . . ?
O11 Eu1 N1 90.67(11) . . ?
N1 O1 Eu1 96.4(2) . . ?
O3 N1 O2 122.5(4) . . ?
O3 N1 O1 122.1(4) . . ?
O2 N1 O1 115.4(3) . . ?
O3 N1 Eu1 176.4(3) . . ?
O2 N1 Eu1 57.56(19) . . ?
O1 N1 Eu1 58.10(19) . . ?
C2 C1 N6 112.2(3) . . ?
N1 O2 Eu1 97.4(2) . . ?
O6 N2 O5 122.4(4) . . ?
O6 N2 O4 122.4(4) . . ?
O5 N2 O4 115.2(3) . . ?
O6 N2 Eu1 176.4(3) . . ?
O5 N2 Eu1 58.1(2) . . ?
O4 N2 Eu1 57.2(2) . . ?
C3 C2 C7 118.9(4) . . ?
C3 C2 C1 120.8(4) . . ?
C7 C2 C1 120.3(4) . . ?
O9 N3 O7 120.8(4) . . ?
O9 N3 O8 125.0(4) . . ?
O7 N3 O8 114.2(3) . . ?
O9 N3 Eu1 172.4(3) . . ?
O7 N3 Eu1 56.41(19) . . ?
O8 N3 Eu1 58.6(2) . . ?
C2 C3 C4 120.4(4) . . ?
N2 O4 Eu1 97.8(2) . . ?
O12 N4 O11 120.9(4) . . ?
O12 N4 O10 122.9(4) . . ?
O11 N4 O10 116.2(4) . . ?
O12 N4 Eu1 177.4(3) . . ?
O11 N4 Eu1 59.8(2) . . ?
O10 N4 Eu1 56.4(2) . . ?
C5 C4 C3 119.6(4) . . ?
N2 O5 Eu1 97.0(2) . . ?
O15 N5 O13 122.6(3) . . ?
O15 N5 O14 120.2(3) . . ?
O13 N5 O14 117.2(3) . . ?
O15 N5 Eu1 176.0(3) . . ?
O13 N5 Eu1 61.15(18) . . ?
O14 N5 Eu1 56.22(18) . . ?
C4 C5 C6 120.2(4) . . ?
C8 N6 C27 112.8(3) . . ?
C8 N6 C1 112.7(3) . . ?
C27 N6 C1 111.4(4) . . ?
C7 C6 C5 120.7(5) . . ?
N3 O7 Eu1 99.3(2) . . ?
C14 N7 C21 112.0(3) . . ?
C14 N7 C13 112.7(4) . . ?
C21 N7 C13 111.9(3) . . ?
C6 C7 C2 120.2(4) . . ?
N3 O8 Eu1 96.7(2) . . ?
N6 C8 C9 110.3(3) . . ?
O17 C9 C8 106.9(4) . . ?
N4 O10 Eu1 99.6(3) . . ?
O17 C10 C11 109.8(4) . . ?
N4 O11 Eu1 96.0(2) . . ?
O18 C11 C10 110.6(4) . . ?
O18 C12 C13 111.3(4) . . ?
N5 O13 Eu1 94.2(2) . . ?
C12 C13 N7 110.2(3) . . ?
N5 O14 Eu1 99.2(2) . . ?
C15 C14 N7 112.4(3) . . ?
C16 C15 C20 119.2(4) . . ?
C16 C15 C14 120.1(4) . . ?
C20 C15 C14 120.7(4) . . ?
C15 C16 C17 119.4(5) . . ?
C10 O17 C9 112.5(3) . . ?
C18 C17 C16 120.5(5) . . ?
C11 O18 C12 114.6(3) . . ?
C19 C18 C17 119.9(5) . . ?
C22 O19 C23 113.5(4) . . ?
C18 C19 C20 120.6(5) . . ?
C26 O20 C24 113.6(4) . . ?
C19 C20 C15 120.4(5) . . ?
N7 C21 C22 110.8(4) . . ?
O19 C22 C21 107.2(4) . . ?
O19 C23 C24 109.9(4) . . ?
O20 C24 C23 109.3(4) . . ?
O20 C26 C27 111.2(4) . . ?
N6 C27 C26 110.6(4) . . ?

loop_
_geom_bond_atom_site_label_1
_geom_bond_atom_site_label_2
_geom_bond_distance
_geom_bond_site_symmetry_2
_geom_bond_publ_flag
Eu1 O16 2.498(3) . ?
Eu1 O4 2.506(3) . ?
Eu1 O2 2.506(3) . ?
Eu1 O7 2.509(3) . ?
Eu1 O14 2.509(3) . ?
Eu1 O1 2.516(3) . ?
Eu1 O5 2.527(3) . ?
Eu1 O10 2.549(3) . ?
Eu1 O8 2.553(3) . ?
Eu1 O13 2.617(3) . ?
Eu1 O11 2.624(3) . ?
Eu1 N1 2.945(3) . ?
O1 N1 1.274(5) . ?
N1 O3 1.214(5) . ?
N1 O2 1.257(5) . ?
C1 C2 1.485(6) . ?
C1 N6 1.505(6) . ?
N2 O6 1.213(5) . ?
N2 O5 1.249(5) . ?
N2 O4 1.260(5) . ?
C2 C3 1.373(6) . ?
C2 C7 1.388(6) . ?
N3 O9 1.203(5) . ?
N3 O7 1.237(5) . ?
N3 O8 1.250(5) . ?
C3 C4 1.396(6) . ?
N4 O12 1.213(5) . ?
N4 O11 1.243(5) . ?
N4 O10 1.247(5) . ?
C4 C5 1.362(7) . ?
N5 O15 1.228(4) . ?
N5 O13 1.248(4) . ?
N5 O14 1.255(4) . ?
C5 C6 1.370(7) . ?
N6 C8 1.500(5) . ?
N6 C27 1.503(6) . ?
C6 C7 1.367(6) . ?
N7 C14 1.500(5) . ?
N7 C21 1.500(5) . ?
N7 C13 1.504(6) . ?
C8 C9 1.509(6) . ?
C9 O17 1.416(5) . ?
C10 O17 1.410(5) . ?
C10 C11 1.478(6) . ?
C11 O18 1.422(5) . ?
C12 O18 1.424(5) . ?
C12 C13 1.496(6) . ?
C14 C15 1.494(6) . ?
C15 C16 1.376(6) . ?
C15 C20 1.383(6) . ?
C16 C17 1.390(7) . ?
C17 C18 1.364(8) . ?
C18 C19 1.357(9) . ?
O19 C22 1.411(5) . ?
O19 C23 1.419(6) . ?
C19 C20 1.367(7) . ?
O20 C26 1.419(6) . ?
O20 C24 1.424(5) . ?
C21 C22 1.504(7) . ?
C23 C24 1.489(7) . ?
C26 C27 1.507(7) . ?

loop_
_geom_hbond_atom_site_label_D
_geom_hbond_atom_site_label_H
_geom_hbond_atom_site_label_A
_geom_hbond_distance_DH
_geom_hbond_distance_HA
_geom_hbond_distance_DA
_geom_hbond_angle_DHA
_geom_hbond_site_symmetry_A
O16 H16B O12 0.88(9) 2.16(9) 2.955(5) 150(8) 1_455
O16 H16A O15 0.70(4) 2.12(4) 2.815(5) 178(5) 2_676
O16 H16B O4 0.88(9) 2.40(8) 2.833(5) 111(7) .
N6 H6A O20 0.82(4) 2.36(4) 2.868(5) 121(4) .
N7 H7A O18 0.90(5) 2.27(5) 2.848(4) 122(4) .
